data_1546620
loop_
_publ_author_name
'Zhou, Hui'
'Chaminda Lakmal, Hetti Handi'
'Baine, Jonathan'
'Valle, Henry'
'Xu, Xue'
'Cui, Xin'

_publ_section_title
;
 Catalytic [2+2+2] Cycloaddition with Indium(III)-Activated Formaldimines:
 A Practical and Selective Access to Hexahydropyrimidines and 1,3-Diamines
 from Alkenes
;
_journal_name_full 'Chem. Sci.'
_journal_paper_doi 10.1039/C7SC02576A
_journal_year 2017
_chemical_formula_moiety 'C25 H29 N2 O4 S2'
_chemical_formula_sum 'C25 H29 N2 O4 S2'
_chemical_formula_weight 485.62
_chemical_name_systematic MSU0048
_space_group_crystal_system triclinic
_space_group_IT_number 2
_space_group_name_Hall '-P 1'
_space_group_name_H-M_alt 'P -1'
_symmetry_space_group_name_Hall '-P 1'
_symmetry_space_group_name_H-M 'P -1'
_atom_sites_solution_hydrogens geom
_atom_sites_solution_primary dual
_audit_creation_date 2017-03-17
_audit_creation_method
;
Olex2 1.2
(compiled 2017.03.02 svn.r3394 for OlexSys, GUI svn.r5324)
;
_audit_update_record
;
2017-06-06 deposited with the CCDC.
2017-07-21 downloaded from the CCDC.
;
_cell_angle_alpha 103.702(2)
_cell_angle_beta 107.842(2)
_cell_angle_gamma 96.750(2)
_cell_formula_units_Z 2
_cell_length_a 9.5654(7)
_cell_length_b 10.5731(8)
_cell_length_c 13.0829(9)
_cell_measurement_reflns_used 9907
_cell_measurement_temperature 100.00
_cell_measurement_theta_max 26.08
_cell_measurement_theta_min 2.29
_cell_volume 1197.54(15)
_computing_cell_refinement 'SAINT v8.37A (Bruker, 2015)'
_computing_data_reduction 'SAINT v8.37A (Bruker, 2015)'
_computing_molecular_graphics 'Olex2 (Dolomanov et al., 2009)'
_computing_publication_material 'Olex2 (Dolomanov et al., 2009)'
_computing_structure_refinement 'ShelXL (Sheldrick, 2015)'
_computing_structure_solution 'ShelXT (Sheldrick, 2015)'
_diffrn_ambient_temperature 100.00
_diffrn_measured_fraction_theta_full 0.999
_diffrn_measured_fraction_theta_max 0.995
_diffrn_measurement_device_type 'Bruker D8 VENTURE PHOTON 100 CMOS'
_diffrn_measurement_method '\f and \w scans'
_diffrn_radiation_type MoK\a
_diffrn_radiation_wavelength 0.71073
_diffrn_reflns_av_R_equivalents 0.0353
_diffrn_reflns_av_unetI/netI 0.0216
_diffrn_reflns_Laue_measured_fraction_full 0.999
_diffrn_reflns_Laue_measured_fraction_max 0.995
_diffrn_reflns_limit_h_max 11
_diffrn_reflns_limit_h_min -11
_diffrn_reflns_limit_k_max 13
_diffrn_reflns_limit_k_min -12
_diffrn_reflns_limit_l_max 16
_diffrn_reflns_limit_l_min -16
_diffrn_reflns_number 26388
_diffrn_reflns_point_group_measured_fraction_full 0.999
_diffrn_reflns_point_group_measured_fraction_max 0.995
_diffrn_reflns_theta_full 25.242
_diffrn_reflns_theta_max 26.111
_diffrn_reflns_theta_min 2.241
_diffrn_standards_number 0
_exptl_absorpt_coefficient_mu 0.257
_exptl_absorpt_correction_T_max 0.9655
_exptl_absorpt_correction_T_min 0.9248
_exptl_absorpt_correction_type numerical
_exptl_absorpt_process_details
'SADABS-2014/5 (Bruker,2014/5) was used for absorption correction. wR2(int) was 0.0674 before and 0.0369 after correction. The Ratio of minimum to maximum transmission is 0.9578. The \l/2 correction factor is Not present.'
_exptl_crystal_colour 'clear light colourless'
_exptl_crystal_colour_lustre clear
_exptl_crystal_colour_modifier light
_exptl_crystal_colour_primary colourless
_exptl_crystal_density_diffrn 1.347
_exptl_crystal_description Block
_exptl_crystal_F_000 514
_exptl_crystal_size_max 0.313
_exptl_crystal_size_mid 0.309
_exptl_crystal_size_min 0.232
_refine_diff_density_max 0.308
_refine_diff_density_min -0.835
_refine_diff_density_rms 0.063
_refine_ls_extinction_method none
_refine_ls_goodness_of_fit_ref 1.068
_refine_ls_hydrogen_treatment constr
_refine_ls_matrix_type full
_refine_ls_number_parameters 311
_refine_ls_number_reflns 4741
_refine_ls_number_restraints 0
_refine_ls_restrained_S_all 1.068
_refine_ls_R_factor_all 0.0461
_refine_ls_R_factor_gt 0.0346
_refine_ls_shift/su_max 0.001
_refine_ls_shift/su_mean 0.000
_refine_ls_structure_factor_coef Fsqd
_refine_ls_weighting_details 'w=1/[\s^2^(Fo^2^)+(0.0397P)^2^+1.0354P] where P=(Fo^2^+2Fc^2^)/3'
_refine_ls_weighting_scheme calc
_refine_ls_wR_factor_gt 0.0897
_refine_ls_wR_factor_ref 0.0936
_reflns_Friedel_coverage 0.000
_reflns_number_gt 4191
_reflns_number_total 4741
_reflns_threshold_expression 'I > 2\s(I)'
_cod_data_source_file c7sc02576a2.cif
_cod_data_source_block msu0048
_cod_original_cell_volume 1197.53(15)
_cod_database_code 1546620
_shelx_shelxl_version_number 2014/7
_shelx_space_group_comment
;
The symmetry employed for this shelxl refinement is uniquely defined
by the following loop, which should always be used as a source of
symmetry information in preference to the above space-group names.
They are only intended as comments.
;
_shelx_estimated_absorpt_t_max 0.943
_shelx_estimated_absorpt_t_min 0.924
_olex2_refinement_description
;
1. Fixed Uiso
 At 1.2 times of:
  All C(H) groups, All C(H,H) groups, All N(H) groups
 At 1.5 times of:
  All C(H,H,H) groups
2. Others
 Fixed Sof: H21(0.5) H3AA(0.5) C25(0.5) H25A(0.5) H25B(0.5) H25C(0.5)
 C6AA(0.5) H6AA(0.5) H6AB(0.5) H6AC(0.5)
3.a Ternary CH refined with riding coordinates:
 N2(H2), C4(H4)
3.b Secondary CH2 refined with riding coordinates:
 C1(H1A,H1B), C3(H3A,H3B), C2(H2A,H2B)
3.c Aromatic/amide H refined with riding coordinates:
 C6(H6), C10(H10), C17(H17), C16(H16), C13(H13), C7(H7), C9(H9), C14(H14),
 C20(H20), C24(H24), C22(H22), C21(H21), C23(H3AA)
3.d Idealised Me refined as rotating group:
 C18(H18A,H18B,H18C), C11(H11A,H11B,H11C), C25(H25A,H25B,H25C), C6AA(H6AA,H6AB,
 H6AC)
;
_olex2_date_sample_completion 2017-03-16
_olex2_date_sample_data_collection 2017-03-16
_olex2_date_sample_submission 2017-03-16
_olex2_submission_original_sample_id MSU0048
_olex2_submission_special_instructions 'No special instructions were received'

loop_
_space_group_symop_operation_xyz
'x, y, z'
'-x, -y, -z'

loop_
_atom_site_label
_atom_site_type_symbol
_atom_site_fract_x
_atom_site_fract_y
_atom_site_fract_z
_atom_site_U_iso_or_equiv
_atom_site_adp_type
_atom_site_occupancy
_atom_site_site_symmetry_order
_atom_site_calc_flag
_atom_site_refinement_flags_posn
_atom_site_refinement_flags_occupancy
_atom_site_disorder_assembly
_atom_site_disorder_group
S2 S 0.34925(5) 0.60965(4) 0.17435(3) 0.01644(11) Uani 1 1 d . . . .
S1 S 0.77515(4) 0.62594(4) 0.49187(3) 0.01484(11) Uani 1 1 d . . . .
O3 O 0.32887(14) 0.70133(12) 0.26611(10) 0.0221(3) Uani 1 1 d . . . .
O2 O 0.88706(13) 0.57012(13) 0.55795(9) 0.0197(3) Uani 1 1 d . . . .
O1 O 0.67957(14) 0.69343(13) 0.54125(10) 0.0211(3) Uani 1 1 d . . . .
O4 O 0.36718(14) 0.65327(13) 0.08237(10) 0.0223(3) Uani 1 1 d . . . .
N1 N 0.66353(15) 0.50149(14) 0.38637(11) 0.0141(3) Uani 1 1 d . . . .
N2 N 0.50170(15) 0.55623(14) 0.22875(11) 0.0158(3) Uani 1 1 d . . . .
H2 H 0.5828 0.6381 0.2585 0.019 Uiso 1 1 calc R . . .
C4 C 0.72932(18) 0.41287(17) 0.31590(13) 0.0153(3) Uani 1 1 d . . . .
H4 H 0.8389 0.4260 0.3587 0.018 Uiso 1 1 calc R . . .
C1 C 0.51047(18) 0.51124(17) 0.32909(13) 0.0148(3) Uani 1 1 d . . . .
H1A H 0.4772 0.5751 0.3807 0.018 Uiso 1 1 calc R . . .
H1B H 0.4428 0.4234 0.3063 0.018 Uiso 1 1 calc R . . .
C12 C 0.20006(18) 0.47069(17) 0.11974(14) 0.0168(3) Uani 1 1 d . . . .
C3 C 0.71269(19) 0.45609(18) 0.20927(14) 0.0188(3) Uani 1 1 d . . . .
H3A H 0.7787 0.5443 0.2296 0.023 Uiso 1 1 calc R . . .
H3B H 0.7456 0.3918 0.1577 0.023 Uiso 1 1 calc R . . .
C5 C 0.86841(18) 0.73466(16) 0.43932(13) 0.0156(3) Uani 1 1 d . . . .
C6 C 1.0070(2) 0.71825(19) 0.43097(15) 0.0220(4) Uani 1 1 d . . . .
H6 H 1.0536 0.6519 0.4571 0.026 Uiso 1 1 calc R . . .
C15 C -0.0219(2) 0.23977(18) 0.03587(15) 0.0219(4) Uani 1 1 d . . . .
C10 C 0.8007(2) 0.83332(17) 0.40316(15) 0.0218(4) Uani 1 1 d . . . .
H10 H 0.7057 0.8442 0.4086 0.026 Uiso 1 1 calc R . . .
C17 C 0.14060(19) 0.42459(18) 0.19197(14) 0.0202(4) Uani 1 1 d . . . .
H17 H 0.1745 0.4719 0.2694 0.024 Uiso 1 1 calc R . . .
C16 C 0.03162(19) 0.30909(19) 0.14965(15) 0.0214(4) Uani 1 1 d . . . .
H16 H -0.0076 0.2763 0.1991 0.026 Uiso 1 1 calc R . . .
C2 C 0.5513(2) 0.46405(19) 0.14927(14) 0.0212(4) Uani 1 1 d . . . .
H2A H 0.5454 0.4967 0.0834 0.025 Uiso 1 1 calc R . . .
H2B H 0.4854 0.3747 0.1227 0.025 Uiso 1 1 calc R . . .
C13 C 0.1489(2) 0.40371(18) 0.00613(14) 0.0215(4) Uani 1 1 d . . . .
H13 H 0.1899 0.4356 -0.0428 0.026 Uiso 1 1 calc R . . .
C7 C 1.0764(2) 0.79959(19) 0.38425(15) 0.0248(4) Uani 1 1 d . . . .
H7 H 1.1698 0.7869 0.3767 0.030 Uiso 1 1 calc R . . .
C9 C 0.8738(2) 0.91533(18) 0.35920(17) 0.0264(4) Uani 1 1 d . . . .
H9 H 0.8291 0.9841 0.3360 0.032 Uiso 1 1 calc R . . .
C18 C -0.1423(2) 0.1156(2) -0.00967(17) 0.0288(4) Uani 1 1 d . . . .
H18A H -0.1421 0.0756 0.0507 0.043 Uiso 1 1 calc GR . . .
H18B H -0.1230 0.0522 -0.0693 0.043 Uiso 1 1 calc GR . . .
H18C H -0.2402 0.1380 -0.0401 0.043 Uiso 1 1 calc GR . . .
C14 C 0.0373(2) 0.28977(19) -0.03510(15) 0.0249(4) Uani 1 1 d . . . .
H14 H 0.0005 0.2448 -0.1131 0.030 Uiso 1 1 calc R . . .
C8 C 1.0116(2) 0.89951(18) 0.34819(14) 0.0223(4) Uani 1 1 d . . . .
C11 C 1.0897(3) 0.9895(2) 0.29978(17) 0.0328(5) Uani 1 1 d . . . .
H11A H 1.1371 1.0756 0.3564 0.049 Uiso 1 1 calc GR . . .
H11B H 1.0162 1.0028 0.2342 0.049 Uiso 1 1 calc GR . . .
H11C H 1.1665 0.9487 0.2772 0.049 Uiso 1 1 calc GR . . .
C19 C 0.65694(18) 0.26790(17) 0.29418(14) 0.0175(3) Uani 1 1 d . . . .
C20 C 0.5999(3) 0.23021(19) 0.37024(16) 0.0289(4) Uani 1 1 d . . . .
H20 H 0.6057 0.2952 0.4363 0.035 Uiso 1 1 calc R . . .
C24 C 0.6507(3) 0.1693(2) 0.20139(19) 0.0405(6) Uani 1 1 d . . . .
H24 H 0.6913 0.1925 0.1490 0.049 Uiso 1 1 calc R . . .
C22 C 0.5252(2) 0.00331(19) 0.25639(17) 0.0273(4) Uani 1 1 d . . . .
H22 H 0.4763 -0.0859 0.2423 0.033 Uiso 1 1 calc R . . .
C21 C 0.5342(3) 0.0988(2) 0.35106(18) 0.0342(5) Uani 1 1 d . . . .
H21 H 0.4952 0.0746 0.4039 0.041 Uiso 0.5 1 calc R P A 1
C23 C 0.5867(3) 0.0368(2) 0.1823(2) 0.0455(6) Uani 1 1 d . . . .
H3AA H 0.5858 -0.0295 0.1186 0.055 Uiso 0.5 1 calc R P B 2
C25 C 0.6139(4) -0.0808(3) 0.0979(3) 0.0207(7) Uani 0.5 1 d . P C 1
H25A H 0.6128 -0.0556 0.0302 0.031 Uiso 0.5 1 calc GR P C 1
H25B H 0.5345 -0.1593 0.0777 0.031 Uiso 0.5 1 calc GR P C 1
H25C H 0.7115 -0.1013 0.1327 0.031 Uiso 0.5 1 calc GR P C 1
C6AA C 0.5207(6) 0.0577(5) 0.4481(4) 0.0388(10) Uani 0.5 1 d . P D 2
H6AA H 0.6191 0.0485 0.4942 0.058 Uiso 0.5 1 calc GR P D 2
H6AB H 0.4498 -0.0278 0.4218 0.058 Uiso 0.5 1 calc GR P D 2
H6AC H 0.4842 0.1250 0.4930 0.058 Uiso 0.5 1 calc GR P D 2

loop_
_atom_site_aniso_label
_atom_site_aniso_U_11
_atom_site_aniso_U_22
_atom_site_aniso_U_33
_atom_site_aniso_U_23
_atom_site_aniso_U_13
_atom_site_aniso_U_12
S2 0.0158(2) 0.0195(2) 0.0142(2) 0.00537(16) 0.00393(16) 0.00690(15)
S1 0.0124(2) 0.0226(2) 0.00917(19) 0.00316(15) 0.00381(15) 0.00468(15)
O3 0.0222(6) 0.0223(6) 0.0208(6) 0.0027(5) 0.0069(5) 0.0093(5)
O2 0.0169(6) 0.0306(7) 0.0119(5) 0.0089(5) 0.0027(5) 0.0064(5)
O1 0.0175(6) 0.0295(7) 0.0149(6) 0.0000(5) 0.0081(5) 0.0060(5)
O4 0.0239(7) 0.0257(7) 0.0194(6) 0.0112(5) 0.0058(5) 0.0077(5)
N1 0.0112(6) 0.0203(7) 0.0110(6) 0.0033(5) 0.0043(5) 0.0050(5)
N2 0.0135(7) 0.0230(7) 0.0114(6) 0.0047(6) 0.0044(5) 0.0061(6)
C4 0.0127(7) 0.0228(8) 0.0117(7) 0.0039(6) 0.0057(6) 0.0070(6)
C1 0.0123(7) 0.0217(8) 0.0116(7) 0.0049(6) 0.0051(6) 0.0057(6)
C12 0.0134(8) 0.0215(8) 0.0160(8) 0.0062(7) 0.0036(6) 0.0080(6)
C3 0.0172(8) 0.0307(9) 0.0130(8) 0.0070(7) 0.0087(7) 0.0103(7)
C5 0.0146(8) 0.0191(8) 0.0110(7) 0.0014(6) 0.0037(6) 0.0029(6)
C6 0.0191(9) 0.0289(9) 0.0217(9) 0.0094(7) 0.0090(7) 0.0099(7)
C15 0.0175(9) 0.0236(9) 0.0245(9) 0.0065(7) 0.0064(7) 0.0072(7)
C10 0.0160(8) 0.0192(8) 0.0266(9) 0.0031(7) 0.0048(7) 0.0046(7)
C17 0.0160(8) 0.0307(9) 0.0145(8) 0.0070(7) 0.0047(7) 0.0080(7)
C16 0.0167(8) 0.0310(10) 0.0200(9) 0.0114(7) 0.0069(7) 0.0075(7)
C2 0.0201(9) 0.0343(10) 0.0111(8) 0.0050(7) 0.0067(7) 0.0129(7)
C13 0.0230(9) 0.0271(9) 0.0155(8) 0.0062(7) 0.0079(7) 0.0058(7)
C7 0.0225(9) 0.0304(10) 0.0237(9) 0.0051(8) 0.0131(8) 0.0056(8)
C9 0.0266(10) 0.0185(9) 0.0302(10) 0.0073(8) 0.0045(8) 0.0034(7)
C18 0.0267(10) 0.0274(10) 0.0299(10) 0.0051(8) 0.0100(8) 0.0023(8)
C14 0.0262(10) 0.0280(10) 0.0163(8) 0.0011(7) 0.0063(7) 0.0040(8)
C8 0.0262(9) 0.0194(8) 0.0137(8) -0.0015(7) 0.0045(7) -0.0041(7)
C11 0.0440(12) 0.0237(10) 0.0244(10) 0.0007(8) 0.0132(9) -0.0080(9)
C19 0.0110(8) 0.0225(9) 0.0176(8) 0.0042(7) 0.0033(6) 0.0062(6)
C20 0.0489(13) 0.0220(9) 0.0221(9) 0.0094(8) 0.0168(9) 0.0125(9)
C24 0.0426(13) 0.0354(12) 0.0367(12) -0.0107(9) 0.0285(11) -0.0139(10)
C22 0.0189(9) 0.0242(9) 0.0349(11) 0.0070(8) 0.0054(8) 0.0031(7)
C21 0.0516(14) 0.0269(10) 0.0346(11) 0.0166(9) 0.0226(10) 0.0113(9)
C23 0.0476(14) 0.0340(12) 0.0432(13) -0.0148(10) 0.0277(12) -0.0154(10)
C25 0.0263(18) 0.0090(14) 0.0215(17) -0.0031(13) 0.0083(15) -0.0001(13)
C6AA 0.047(3) 0.036(2) 0.044(3) 0.019(2) 0.026(2) 0.008(2)

loop_
_atom_type_symbol
_atom_type_description
_atom_type_scat_dispersion_real
_atom_type_scat_dispersion_imag
_atom_type_scat_source
C C 0.0033 0.0016 'International Tables Vol C Tables 4.2.6.8 and 6.1.1.4'
H H 0.0000 0.0000 'International Tables Vol C Tables 4.2.6.8 and 6.1.1.4'
N N 0.0061 0.0033 'International Tables Vol C Tables 4.2.6.8 and 6.1.1.4'
O O 0.0106 0.0060 'International Tables Vol C Tables 4.2.6.8 and 6.1.1.4'
S S 0.1246 0.1234 'International Tables Vol C Tables 4.2.6.8 and 6.1.1.4'

loop_
_geom_angle_atom_site_label_1
_geom_angle_atom_site_label_2
_geom_angle_atom_site_label_3
_geom_angle
O3 S2 O4 120.02(8)
O3 S2 N2 106.10(7)
O3 S2 C12 108.76(8)
O4 S2 N2 106.58(7)
O4 S2 C12 108.12(8)
N2 S2 C12 106.49(7)
O2 S1 N1 106.19(7)
O2 S1 C5 107.08(8)
O1 S1 O2 119.65(7)
O1 S1 N1 105.97(7)
O1 S1 C5 108.93(8)
N1 S1 C5 108.61(7)
C4 N1 S1 119.10(11)
C1 N1 S1 119.81(11)
C1 N1 C4 114.86(12)
S2 N2 H2 103.6
C1 N2 S2 115.90(10)
C1 N2 H2 103.6
C2 N2 S2 116.57(11)
C2 N2 H2 103.6
C2 N2 C1 111.53(13)
N1 C4 H4 108.1
N1 C4 C3 108.39(13)
N1 C4 C19 109.58(13)
C3 C4 H4 108.1
C19 C4 H4 108.1
C19 C4 C3 114.43(14)
N1 C1 N2 110.28(13)
N1 C1 H1A 109.6
N1 C1 H1B 109.6
N2 C1 H1A 109.6
N2 C1 H1B 109.6
H1A C1 H1B 108.1
C17 C12 S2 119.58(13)
C13 C12 S2 119.57(13)
C13 C12 C17 120.74(16)
C4 C3 H3A 109.2
C4 C3 H3B 109.2
H3A C3 H3B 107.9
C2 C3 C4 112.00(14)
C2 C3 H3A 109.2
C2 C3 H3B 109.2
C6 C5 S1 119.57(13)
C6 C5 C10 120.64(16)
C10 C5 S1 119.75(13)
C5 C6 H6 120.3
C7 C6 C5 119.38(17)
C7 C6 H6 120.3
C16 C15 C18 120.88(17)
C16 C15 C14 118.34(17)
C14 C15 C18 120.77(17)
C5 C10 H10 120.6
C9 C10 C5 118.88(17)
C9 C10 H10 120.6
C12 C17 H17 120.4
C16 C17 C12 119.19(16)
C16 C17 H17 120.4
C15 C16 H16 119.4
C17 C16 C15 121.28(16)
C17 C16 H16 119.4
N2 C2 C3 108.56(13)
N2 C2 H2A 110.0
N2 C2 H2B 110.0
C3 C2 H2A 110.0
C3 C2 H2B 110.0
H2A C2 H2B 108.4
C12 C13 H13 120.4
C14 C13 C12 119.22(16)
C14 C13 H13 120.4
C6 C7 H7 119.4
C6 C7 C8 121.13(17)
C8 C7 H7 119.4
C10 C9 H9 119.2
C10 C9 C8 121.59(17)
C8 C9 H9 119.2
C15 C18 H18A 109.5
C15 C18 H18B 109.5
C15 C18 H18C 109.5
H18A C18 H18B 109.5
H18A C18 H18C 109.5
H18B C18 H18C 109.5
C15 C14 H14 119.4
C13 C14 C15 121.20(17)
C13 C14 H14 119.4
C7 C8 C9 118.35(17)
C7 C8 C11 120.72(18)
C9 C8 C11 120.92(18)
C8 C11 H11A 109.5
C8 C11 H11B 109.5
C8 C11 H11C 109.5
H11A C11 H11B 109.5
H11A C11 H11C 109.5
H11B C11 H11C 109.5
C20 C19 C4 120.50(16)
C24 C19 C4 121.93(16)
C24 C19 C20 117.52(17)
C19 C20 H20 119.6
C19 C20 C21 120.76(18)
C21 C20 H20 119.6
C19 C24 H24 119.0
C19 C24 C23 122.0(2)
C23 C24 H24 119.0
C21 C22 H22 120.1
C23 C22 H22 120.1
C23 C22 C21 119.86(19)
C20 C21 H21 119.7
C20 C21 C6AA 117.4(3)
C22 C21 C20 120.55(19)
C22 C21 H21 119.7
C22 C21 C6AA 119.1(2)
C24 C23 H3AA 120.4
C24 C23 C25 123.1(2)
C22 C23 C24 119.2(2)
C22 C23 H3AA 120.4
C22 C23 C25 116.1(2)
C23 C25 H25A 109.5
C23 C25 H25B 109.5
C23 C25 H25C 109.5
H25A C25 H25B 109.5
H25A C25 H25C 109.5
H25B C25 H25C 109.5
C21 C6AA H6AA 109.5
C21 C6AA H6AB 109.5
C21 C6AA H6AC 109.5
H6AA C6AA H6AB 109.5
H6AA C6AA H6AC 109.5
H6AB C6AA H6AC 109.5

loop_
_geom_bond_atom_site_label_1
_geom_bond_atom_site_label_2
_geom_bond_distance
S2 O3 1.4337(13)
S2 O4 1.4356(12)
S2 N2 1.6432(14)
S2 C12 1.7580(18)
S1 O2 1.4369(12)
S1 O1 1.4351(12)
S1 N1 1.6379(14)
S1 C5 1.7604(17)
N1 C4 1.486(2)
N1 C1 1.455(2)
N2 H2 1.0000
N2 C1 1.4813(19)
N2 C2 1.479(2)
C4 H4 1.0000
C4 C3 1.537(2)
C4 C19 1.528(2)
C1 H1A 0.9900
C1 H1B 0.9900
C12 C17 1.392(2)
C12 C13 1.387(2)
C3 H3A 0.9900
C3 H3B 0.9900
C3 C2 1.525(2)
C5 C6 1.390(2)
C5 C10 1.392(2)
C6 H6 0.9500
C6 C7 1.385(3)
C15 C16 1.394(3)
C15 C18 1.503(3)
C15 C14 1.395(3)
C10 H10 0.9500
C10 C9 1.383(3)
C17 H17 0.9500
C17 C16 1.382(3)
C16 H16 0.9500
C2 H2A 0.9900
C2 H2B 0.9900
C13 H13 0.9500
C13 C14 1.385(3)
C7 H7 0.9500
C7 C8 1.390(3)
C9 H9 0.9500
C9 C8 1.394(3)
C18 H18A 0.9800
C18 H18B 0.9800
C18 H18C 0.9800
C14 H14 0.9500
C8 C11 1.508(3)
C11 H11A 0.9800
C11 H11B 0.9800
C11 H11C 0.9800
C19 C20 1.384(2)
C19 C24 1.381(3)
C20 H20 0.9500
C20 C21 1.386(3)
C24 H24 0.9500
C24 C23 1.392(3)
C22 H22 0.9500
C22 C21 1.372(3)
C22 C23 1.369(3)
C21 H21 0.9500
C21 C6AA 1.472(4)
C23 H3AA 0.9500
C23 C25 1.561(4)
C25 H25A 0.9800
C25 H25B 0.9800
C25 H25C 0.9800
C6AA H6AA 0.9800
C6AA H6AB 0.9800
C6AA H6AC 0.9800
